data_4307108
loop_
_publ_author_name
'Wen-Tong Chen'
'Guo-Cong Guo'
'Ming-Sheng Wang'
'Gang Xu'
'Li-Zhen Cai'
'Takashiro Akitsu'
'Motoko Akita-Tanaka'
'Akiyuki Matsushita'
'Jin-Shun Huang'

_publ_section_title
;
Self-Assembly and Characterization of Cyano-Bridged Bimetallic [Ln-Fe]
and [Ln-Co] Complexes (Ln = La, Pr, Nd and Sm). Nature of the Magnetic
Interactions between the Ln3+ and Fe3+ Ions
;
_journal_name_full 'Inorganic Chemistry'
_journal_page_first 2105
_journal_page_last 2114
_journal_paper_doi 10.1021/ic061609p
_journal_volume 46
_journal_year 2007
_chemical_formula_moiety Nd(DMSO)2(H2O)Fe(CN)6
_chemical_formula_sum 'C10 H14 Fe N6 Nd O3 S2'
_chemical_formula_weight 530.48
_chemical_melting_point ?
_chemical_name_common Nd(DMSO)2(H2O)Fe(CN)6
_chemical_name_systematic Nd(DMSO)2(H2O)Fe(CN)6
_space_group_IT_number 13
_symmetry_cell_setting monoclinic
_symmetry_space_group_name_Hall '-P 2yac'
_symmetry_space_group_name_H-M 'P 1 2/n 1'
_atom_sites_solution_hydrogens geom
_atom_sites_solution_primary direct
_atom_sites_solution_secondary difmap
_audit_creation_method SHELXL-97
_cell_angle_alpha 90.00
_cell_angle_beta 96.9050(10)
_cell_angle_gamma 90.00
_cell_formula_units_Z 2
_cell_length_a 7.8223(10)
_cell_length_b 10.7070(13)
_cell_length_c 11.0979(14)
_cell_measurement_temperature 293(2)
_cell_volume 922.7(2)
_computing_cell_refinement 'Siemens SMART & SAINT'
_computing_data_collection 'Siemens SMART'
_computing_data_reduction 'Siemens SMART'
_computing_publication_material 'Siemens SMART & SAINT'
_computing_structure_refinement 'Siemens SMART & SAINT'
_computing_structure_solution 'Siemens SMART & SAINT'
_diffrn_ambient_temperature 293(2)
_diffrn_measured_fraction_theta_full 0.987
_diffrn_measured_fraction_theta_max 0.987
_diffrn_measurement_device_type 'Siemens SMART CCD'
_diffrn_measurement_method \w
_diffrn_radiation_monochromator graphite
_diffrn_radiation_source 'fine-focus sealed tube'
_diffrn_radiation_type MoK\a
_diffrn_radiation_wavelength 0.71073
_diffrn_reflns_av_R_equivalents 0.0382
_diffrn_reflns_av_sigmaI/netI 0.1045
_diffrn_reflns_limit_h_max 6
_diffrn_reflns_limit_h_min -9
_diffrn_reflns_limit_k_max 12
_diffrn_reflns_limit_k_min -11
_diffrn_reflns_limit_l_max 13
_diffrn_reflns_limit_l_min -12
_diffrn_reflns_number 2586
_diffrn_reflns_theta_full 25.03
_diffrn_reflns_theta_max 25.03
_diffrn_reflns_theta_min 3.02
_exptl_absorpt_coefficient_mu 3.813
_exptl_absorpt_correction_T_max 1.000000
_exptl_absorpt_correction_T_min 0.632256
_exptl_absorpt_correction_type multi-scan
_exptl_absorpt_process_details 'SADABS (Siemens Smart CCD)'
_exptl_crystal_colour brown
_exptl_crystal_density_diffrn 1.909
_exptl_crystal_density_meas ?
_exptl_crystal_density_method .
_exptl_crystal_description block
_exptl_crystal_F_000 516
_exptl_crystal_size_max 0.44
_exptl_crystal_size_mid 0.28
_exptl_crystal_size_min 0.14
_refine_diff_density_max 1.866
_refine_diff_density_min -2.048
_refine_diff_density_rms 0.252
_refine_ls_extinction_coef 0
_refine_ls_extinction_method none
_refine_ls_goodness_of_fit_ref 0.994
_refine_ls_hydrogen_treatment mixed
_refine_ls_matrix_type full
_refine_ls_number_parameters 116
_refine_ls_number_reflns 1613
_refine_ls_number_restraints 12
_refine_ls_restrained_S_all 1.000
_refine_ls_R_factor_all 0.0737
_refine_ls_R_factor_gt 0.0591
_refine_ls_shift/su_max 0.001
_refine_ls_shift/su_mean 0.000
_refine_ls_structure_factor_coef Fsqd
_refine_ls_weighting_details 'calc w=1/[\s^2^(Fo^2^)+(0.0769P)^2^+0.0000P] where P=(Fo^2^+2Fc^2^)/3'
_refine_ls_weighting_scheme calc
_refine_ls_wR_factor_gt 0.1402
_refine_ls_wR_factor_ref 0.1481
_reflns_number_gt 1286
_reflns_number_total 1613
_reflns_threshold_expression >2sigma(I)
_cod_data_source_file ic061609psi20060824_114410_11.cif
_cod_data_source_block 13
_cod_depositor_comments
;
The following automatic conversions were performed:
'_exptl_absorpt_correction_type' value 'Multi-scan' changed to
'multi-scan' according to
'/home/saulius/struct/CIF-dictionaries/cif_core.dic' dictionary named
'cif_core.dic' version 2.4.1 from 2010-06-29.

Automatic conversion script
Id: cif_fix_enum 1527 2010-12-29 10:47:43Z saulius 

The following automatic conversions were performed:

'_chemical_melting_point' value 'not measured' was changed to '?' -
the value is undefined or not given.

Automatic conversion script
Id: cif_fix_values 1646 2011-03-28 12:23:43Z adriana 
;
_cod_database_code 4307108

loop_
_symmetry_equiv_pos_as_xyz
'x, y, z'
'-x+1/2, y, -z+1/2'
'-x, -y, -z'
'x-1/2, -y, z-1/2'

loop_
_atom_site_label
_atom_site_type_symbol
_atom_site_fract_x
_atom_site_fract_y
_atom_site_fract_z
_atom_site_U_iso_or_equiv
_atom_site_adp_type
_atom_site_occupancy
_atom_site_symmetry_multiplicity
_atom_site_calc_flag
_atom_site_refinement_flags
_atom_site_disorder_assembly
_atom_site_disorder_group
Nd1 Nd 0.2500 0.29680(2) 0.2500 0.01945(7) Uani 1 2 d S . .
Fe1 Fe 0.7500 0.67569(6) 0.2500 0.01769(18) Uani 1 2 d S . .
O11 O -0.0229(3) 0.2255(3) 0.1649(3) 0.0446(9) Uani 1 1 d . . .
S11A S -0.2054(3) 0.2458(3) 0.1128(2) 0.0587(8) Uani 0.5013(19) 1 d P . .
S11B S -0.1125(3) 0.18801(18) 0.0403(2) 0.0352(6) Uani 0.4987(19) 1 d P . .
C11 C -0.2879(7) 0.1009(5) 0.0656(6) 0.0841(17) Uani 1 1 d U . .
C12 C -0.2142(7) 0.3295(5) -0.0205(5) 0.079(2) Uani 1 1 d . . .
C1 C 0.7722(4) 0.6775(3) 0.4251(3) 0.0262(10) Uani 1 1 d . . .
N1 N 0.7833(5) 0.6811(3) 0.5261(3) 0.0497(13) Uani 1 1 d . . .
C2 C 0.9181(5) 0.8085(3) 0.2511(4) 0.0272(10) Uani 1 1 d . . .
N2 N 1.0114(5) 0.8917(3) 0.2512(4) 0.0528(13) Uani 1 1 d . . .
C3 C 0.5680(4) 0.5524(3) 0.2469(3) 0.0253(10) Uani 1 1 d . . .
N3 N 0.4576(4) 0.4814(3) 0.2478(3) 0.0369(10) Uani 1 1 d . . .
O1W O 0.2500 0.0760(4) 0.2500 0.0718(17) Uani 1 2 d SU . .
H1WA H 0.1512 0.0504 0.2501 0.108 Uiso 0.50 1 calc PR . .

loop_
_atom_site_aniso_label
_atom_site_aniso_U_11
_atom_site_aniso_U_22
_atom_site_aniso_U_33
_atom_site_aniso_U_23
_atom_site_aniso_U_13
_atom_site_aniso_U_12
Nd1 0.01923(11) 0.01589(12) 0.02467(14) 0.000 0.00854(10) 0.000
Fe1 0.0185(3) 0.0157(3) 0.0203(4) 0.000 0.0080(3) 0.000
O11 0.0282(13) 0.0496(17) 0.0532(18) 0.0048(16) -0.0061(14) -0.0003(12)
S11A 0.0293(10) 0.0977(19) 0.0490(14) 0.0088(16) 0.0052(10) -0.0059(12)
S11B 0.0308(9) 0.0412(12) 0.0339(11) -0.0068(10) 0.0051(9) -0.0048(8)
C11 0.080(3) 0.076(3) 0.093(3) 0.014(3) -0.005(3) -0.031(2)
C12 0.074(3) 0.074(3) 0.082(4) 0.043(3) -0.024(3) -0.005(3)
C1 0.0299(17) 0.033(2) 0.0172(18) 0.0012(17) 0.0090(15) 0.0073(15)
N1 0.051(2) 0.059(3) 0.042(2) 0.002(2) 0.0151(18) 0.0107(18)
C2 0.0296(17) 0.0249(19) 0.029(2) -0.0014(18) 0.0096(16) 0.0048(15)
N2 0.0417(18) 0.037(2) 0.081(3) 0.002(2) 0.0117(19) -0.0157(16)
C3 0.0283(17) 0.0245(19) 0.0235(19) 0.0035(17) 0.0043(16) 0.0046(15)
N3 0.0304(16) 0.0292(17) 0.053(2) 0.0038(18) 0.0103(16) -0.0079(14)
O1W 0.047(2) 0.030(2) 0.133(4) 0.000 -0.012(3) 0.000

loop_
_atom_type_symbol
_atom_type_description
_atom_type_scat_dispersion_real
_atom_type_scat_dispersion_imag
_atom_type_scat_source
C C 0.0033 0.0016 'International Tables Vol C Tables 4.2.6.8 and 6.1.1.4'
H H 0.0000 0.0000 'International Tables Vol C Tables 4.2.6.8 and 6.1.1.4'
N N 0.0061 0.0033 'International Tables Vol C Tables 4.2.6.8 and 6.1.1.4'
O O 0.0106 0.0060 'International Tables Vol C Tables 4.2.6.8 and 6.1.1.4'
S S 0.1246 0.1234 'International Tables Vol C Tables 4.2.6.8 and 6.1.1.4'
Fe Fe 0.3463 0.8444 'International Tables Vol C Tables 4.2.6.8 and 6.1.1.4'
Nd Nd -0.1943 3.0179 'International Tables Vol C Tables 4.2.6.8 and 6.1.1.4'

loop_
_geom_angle_atom_site_label_1
_geom_angle_atom_site_label_2
_geom_angle_atom_site_label_3
_geom_angle
_geom_angle_site_symmetry_1
_geom_angle_site_symmetry_3
_geom_angle_publ_flag
O11 Nd1 O11 142.19(13) . 2 ?
O11 Nd1 O1W 71.10(7) . . ?
O11 Nd1 O1W 71.10(7) 2 . ?
O11 Nd1 N1 103.17(11) . 3_666 ?
O11 Nd1 N1 80.36(11) 2 3_666 ?
O1W Nd1 N1 95.35(8) . 3_666 ?
O11 Nd1 N1 80.36(11) . 4_565 ?
O11 Nd1 N1 103.17(11) 2 4_565 ?
O1W Nd1 N1 95.35(8) . 4_565 ?
N1 Nd1 N1 169.31(16) 3_666 4_565 ?
O11 Nd1 N3 142.35(10) . . ?
O11 Nd1 N3 73.04(9) 2 . ?
O1W Nd1 N3 140.53(7) . . ?
N1 Nd1 N3 94.43(11) 3_666 . ?
N1 Nd1 N3 77.23(11) 4_565 . ?
O11 Nd1 N3 73.04(9) . 2 ?
O11 Nd1 N3 142.35(10) 2 2 ?
O1W Nd1 N3 140.53(7) . 2 ?
N1 Nd1 N3 77.23(11) 3_666 2 ?
N1 Nd1 N3 94.43(11) 4_565 2 ?
N3 Nd1 N3 78.95(14) . 2 ?
C1 Fe1 C1 178.8(2) . 2_655 ?
C1 Fe1 C2 90.42(16) . . ?
C1 Fe1 C2 88.73(16) 2_655 . ?
C1 Fe1 C2 88.73(16) . 2_655 ?
C1 Fe1 C2 90.42(16) 2_655 2_655 ?
C2 Fe1 C2 85.5(2) . 2_655 ?
C1 Fe1 C3 90.11(15) . . ?
C1 Fe1 C3 90.68(15) 2_655 . ?
C2 Fe1 C3 175.61(14) . . ?
C2 Fe1 C3 90.19(14) 2_655 . ?
C1 Fe1 C3 90.68(15) . 2_655 ?
C1 Fe1 C3 90.11(15) 2_655 2_655 ?
C2 Fe1 C3 90.19(14) . 2_655 ?
C2 Fe1 C3 175.60(14) 2_655 2_655 ?
C3 Fe1 C3 94.2(2) . 2_655 ?
S11A O11 S11B 51.17(16) . . ?
S11A O11 Nd1 152.7(2) . . ?
S11B O11 Nd1 138.03(19) . . ?
S11B S11A O11 65.89(18) . . ?
S11B S11A C12 71.6(2) . . ?
O11 S11A C12 110.3(3) . . ?
S11B S11A C11 66.7(3) . . ?
O11 S11A C11 107.0(3) . . ?
C12 S11A C11 103.3(3) . . ?
S11A S11B O11 62.94(17) . . ?
S11A S11B C11 68.9(3) . . ?
O11 S11B C11 106.5(3) . . ?
S11A S11B C12 65.1(2) . . ?
O11 S11B C12 104.6(2) . . ?
C11 S11B C12 101.1(3) . . ?
S11B C11 S11A 44.43(18) . . ?
S11A C12 S11B 43.27(17) . . ?
N1 C1 Fe1 178.4(3) . . ?
C1 N1 Nd1 169.2(3) . 3_666 ?
N2 C2 Fe1 176.6(3) . . ?
N3 C3 Fe1 177.8(3) . . ?
C3 N3 Nd1 170.8(3) . . ?
Nd1 O1W H1WA 109.5 . . ?

loop_
_geom_bond_atom_site_label_1
_geom_bond_atom_site_label_2
_geom_bond_distance
_geom_bond_site_symmetry_2
_geom_bond_publ_flag
Nd1 O11 2.355(3) . ?
Nd1 O11 2.355(3) 2 ?
Nd1 O1W 2.364(4) . ?
Nd1 N1 2.540(4) 3_666 ?
Nd1 N1 2.540(4) 4_565 ?
Nd1 N3 2.560(3) . ?
Nd1 N3 2.560(3) 2 ?
Fe1 C1 1.930(4) . ?
Fe1 C1 1.930(4) 2_655 ?
Fe1 C2 1.936(4) . ?
Fe1 C2 1.936(4) 2_655 ?
Fe1 C3 1.938(3) . ?
Fe1 C3 1.938(3) 2_655 ?
O11 S11A 1.490(3) . ?
O11 S11B 1.527(4) . ?
S11A S11B 1.303(3) . ?
S11A C12 1.725(6) . ?
S11A C11 1.736(6) . ?
S11B C11 1.710(6) . ?
S11B C12 1.804(6) . ?
C1 N1 1.115(5) . ?
N1 Nd1 2.540(4) 3_666 ?
C2 N2 1.151(5) . ?
C3 N3 1.152(5) . ?
O1W H1WA 0.8200 . ?

loop_
_geom_hbond_atom_site_label_D
_geom_hbond_atom_site_label_H
_geom_hbond_atom_site_label_A
_geom_hbond_distance_DH
_geom_hbond_distance_HA
_geom_hbond_distance_DA
_geom_hbond_angle_DHA
_geom_hbond_site_symmetry_A
O1W H1WA N2 0.82 2.02 2.717(5) 142.3 1_445
